data_2102512
loop_
_publ_author_name
'Prof. Clemente Dore Augusto'
'Prof. Marzotto Armando'

_publ_section_title
;
 30 Space-group corrections: two examples of false polymorphism and one
 of incorrect interpretation of the fine details of an IR spectrum
;
_journal_issue 3
_journal_name_full 'Acta Crystallographica Section B'
_journal_page_first 287
_journal_page_last 292
_journal_paper_doi 10.1107/S0108768104006391
_journal_volume 60
_journal_year 2004
_chemical_formula_moiety 'C20 H30 O2'
_chemical_formula_sum 'C20 H30 O2'
_chemical_formula_weight 302.44
_chemical_name_systematic
;
(R*,R*)-4,4'-Bi(1-t-butylcyclohexen-3-one)
;
_space_group_IT_number 15
_symmetry_cell_setting monoclinic
_symmetry_space_group_name_Hall '-I 2ya'
_symmetry_space_group_name_H-M 'I 1 2/a 1'
_atom_sites_solution_hydrogens ' ?               '
_atom_sites_solution_primary ' ?               '
_atom_sites_solution_secondary ' ?               '
_cell_angle_alpha 90
_cell_angle_beta 91.430(10)
_cell_angle_gamma 90
_cell_formula_units_Z 4
_cell_length_a 27.8690(10)
_cell_length_b 5.771(3)
_cell_length_c 11.758(5)
_cell_measurement_temperature 0
_cell_volume 1890.5(13)
_computing_publication_material 'PLATON (Spek, 1990)'
_diffrn_radiation_type MoK\\a
_diffrn_radiation_wavelength 0.71070
_diffrn_reflns_reduction_process
;
 ?
;
_exptl_absorpt_coefficient_mu 0.062
_exptl_absorpt_correction_type ' ?               '
_exptl_crystal_colour ' ?               '
_exptl_crystal_density_diffrn 0.956
_exptl_crystal_density_method 'nt Measured'
_exptl_crystal_description ' ?               '
_exptl_crystal_F_000 544
_refine_ls_abs_structure_Flack nne
_refine_ls_extinction_method ' ?               '
_refine_ls_hydrogen_treatment 'see text         '
_refine_ls_number_restraints 0
_refine_ls_weighting_scheme ?
_cod_data_source_file bs0022.cif
_cod_data_source_block 4
_cod_depositor_comments
;
The following automatic conversions were performed:

'_symmetry_cell_setting' tag value 'Monclinic' was replaced with
'monoclinic' value.

Automatic conversion script
Id: cif_fix_values 1646 2011-03-28 12:23:43Z adriana 
;
_cod_original_sg_symbol_H-M 'I 2/a'
_cod_database_code 2102512

loop_
_symmetry_equiv_pos_as_xyz
x,y,z
1/2-x,y,-z
-x,-y,-z
1/2+x,-y,z
1/2+x,1/2+y,1/2+z
-x,1/2+y,1/2-z
1/2-x,1/2-y,1/2-z
x,1/2-y,1/2+z

loop_
_atom_site_label
_atom_site_fract_x
_atom_site_fract_y
_atom_site_fract_z
_atom_site_U_iso_or_equiv
_atom_site_thermal_displace_type
_atom_site_occupancy
_atom_site_type_symbol
O1 0.18350 0.3012 0.6195 0.02 Uiso 1 O
C1 0.2271 0.4399 0.46215 0.02 Uiso 1 C
C2 0.22095 0.6572 0.3911 0.02 Uiso 1 C
C3 0.17722 0.63838 0.31233 0.02 Uiso 1 C
C4 0.13318 0.58117 0.37758 0.02 Uiso 1 C
C5 0.13745 0.47505 0.476 0.02 Uiso 1 C
C6 0.18245 0.39965 0.52725 0.02 Uiso 1 C
C13 0.0849 0.65935 0.32365 0.02 Uiso 1 C
C14 0.0423 0.5737 0.38965 0.02 Uiso 1 C
C15 0.07998 0.57582 0.20208 0.02 Uiso 1 C
C16 0.08325 0.9236 0.32655 0.02 Uiso 1 C

loop_
_atom_type_symbol
_atom_type_description
_atom_type_scat_dispersion_real
_atom_type_scat_dispersion_imag
_atom_type_scat_source
O O 0.0106 0.0060 'International Tables Vol C Tables 4.2.6.8 and 6.1.1.4'
C C 0.0033 0.0016 'International Tables Vol C Tables 4.2.6.8 and 6.1.1.4'

loop_
_geom_angle_atom_site_label_1
_geom_angle_atom_site_label_2
_geom_angle_atom_site_label_3
_geom_angle_site_symmetry_1
_geom_angle
_geom_angle_publ_flag
C2 C1 C6 . 109.08 n
C1 C1 C2 2_556 113.59 n
C1 C1 C6 2_556 113.14 n
C1 C2 C3 . 110.85 n
C2 C3 C4 . 111.02 n
C3 C4 C5 . 119.76 n
C3 C4 C13 . 116.25 n
C5 C4 C13 . 123.97 n
C4 C5 C6 . 124.55 n
O1 C6 C1 . 121.59 y
O1 C6 C5 . 120.71 y
C1 C6 C5 . 117.68 n
C4 C13 C14 . 112.37 n
C4 C13 C15 . 110.7 n
C4 C13 C16 . 108.06 n
C14 C13 C15 . 109.03 n
C14 C13 C16 . 106.84 n
C15 C13 C16 . 109.74 n

loop_
_geom_bond_atom_site_label_1
_geom_bond_atom_site_label_2
_geom_bond_site_symmetry_2
_geom_bond_distance
_geom_bond_publ_flag
O1 C6 . 1.2242 y
C1 C2 . 1.5142 n
C1 C6 . 1.4953 n
C1 C1 2_556 1.5378 n
C2 C3 . 1.5161 n
C3 C4 . 1.5003 n
C4 C5 . 1.3121 n
C4 C13 . 1.5406 n
C5 C6 . 1.4448 n
C13 C14 . 1.5172 n
C13 C15 . 1.5115 n
C13 C16 . 1.5261 n

loop_
_geom_contact_atom_site_label_1
_geom_contact_atom_site_label_2
_geom_contact_distance
_geom_contact_site_symmetry_2
_geom_contact_publ_flag
O1 C2 3.3681 2_556 n
O1 C3 3.4098 8_555 n
C2 O1 3.3681 2_556 n
C3 O1 3.4098 8_554 n

loop_
_geom_torsion_atom_site_label_1
_geom_torsion_atom_site_label_2
_geom_torsion_atom_site_label_3
_geom_torsion_atom_site_label_4
_geom_torsion_site_symmetry_1
_geom_torsion_site_symmetry_3
_geom_torsion_site_symmetry_4
_geom_torsion
_geom_torsion_publ_flag
C6 C1 C2 C3 . . . -56.98 n
C1 C1 C2 C3 2_556 . . 175.8 n
C2 C1 C6 O1 . . . -150.68 n
C2 C1 C6 C5 . . . 31.12 n
C1 C1 C6 O1 2_556 . . -23.20 n
C1 C1 C6 C5 2_556 . . 158.59 n
C2 C1 C1 C2 . 2_556 2_556 50.69 n
C2 C1 C1 C6 . 2_556 2_556 -74.38 n
C6 C1 C1 C2 . 2_556 2_556 -74.38 n
C6 C1 C1 C6 . 2_556 2_556 160.55 n
C1 C2 C3 C4 . . . 54.28 n
C2 C3 C4 C5 . . . -24.51 n
C2 C3 C4 C13 . . . 153.97 n
C3 C4 C5 C6 . . . -2.00 n
C13 C4 C5 C6 . . . 179.63 n
C3 C4 C13 C14 . . . 174.42 n
C3 C4 C13 C15 . . . 52.24 n
C3 C4 C13 C16 . . . -67.95 n
C5 C4 C13 C14 . . . -7.16 n
C5 C4 C13 C15 . . . -129.34 n
C5 C4 C13 C16 . . . 110.46 n
C4 C5 C6 O1 . . . -179.90 n
C4 C5 C6 C1 . . . -1.67 n
